data_1100717
loop_
_publ_author_name
'Chong Zheng'
'Hansj\"urgen Mattausch'
'Arndt Simon'

_publ_section_title
;

La9Sb16Br3 and Ce9Sb16Cl3: Stars and Stripes in Rare Earth Halide and

Intermetallic Compounds

;
_journal_name_full 'Inorganic Chemistry'
_journal_page_first 3684
_journal_page_last 3689
_journal_paper_doi 10.1021/ic049220u
_journal_volume 44
_journal_year 2005
_chemical_formula_sum 'Br3 La9 Sb16'
_chemical_formula_weight 3437.92
_chemical_name_systematic
; 

 ? 

;
_space_group_IT_number 176
_symmetry_cell_setting hexagonal
_symmetry_space_group_name_Hall '-P 6c'
_symmetry_space_group_name_H-M 'P 63/m'
_atom_sites_solution_hydrogens geom
_atom_sites_solution_primary direct
_atom_sites_solution_secondary difmap
_audit_creation_method SHELXL-97
_cell_angle_alpha 90.00
_cell_angle_beta 90.00
_cell_angle_gamma 120.00
_cell_formula_units_Z 2
_cell_length_a 21.232(5)
_cell_length_b 21.232(5)
_cell_length_c 4.323(2)
_cell_measurement_reflns_used 565
_cell_measurement_temperature 293(2)
_cell_measurement_theta_max 14
_cell_measurement_theta_min -14
_cell_volume 1687.7(10)
_computing_cell_refinement 'SMART and SAINT (Bruker, 1999)'
_computing_data_collection 'SMART (Bruker, 1999)'
_computing_data_reduction 'SAINT (Bruker, 1999)'
_computing_molecular_graphics 'SHELXTL (Sheldrick, 1997)'
_computing_publication_material 'SHELXTL (Sheldrick, 1997)'
_computing_structure_refinement 'SHELXTL (Sheldrick, 1997)'
_computing_structure_solution 'SIR97 (Altomare et al., 1999)'
_diffrn_ambient_temperature 293(2)
_diffrn_detector_area_resol_mean 0
_diffrn_measured_fraction_theta_full 0.997
_diffrn_measured_fraction_theta_max 0.997
_diffrn_measurement_device_type 'Siemens SMART CCD  PLATFORM'
_diffrn_measurement_method '\w scans'
_diffrn_radiation_monochromator graphite
_diffrn_radiation_source 'fine-focus sealed tube'
_diffrn_radiation_type MoK\a
_diffrn_radiation_wavelength 0.71073
_diffrn_reflns_av_R_equivalents 0.0233
_diffrn_reflns_av_sigmaI/netI 0.0130
_diffrn_reflns_limit_h_max 22
_diffrn_reflns_limit_h_min -25
_diffrn_reflns_limit_k_max 25
_diffrn_reflns_limit_k_min -22
_diffrn_reflns_limit_l_max 5
_diffrn_reflns_limit_l_min -5
_diffrn_reflns_number 8423
_diffrn_reflns_theta_full 24.98
_diffrn_reflns_theta_max 24.98
_diffrn_reflns_theta_min 1.92
_diffrn_standards_decay_% 0
_diffrn_standards_interval_count 0
_diffrn_standards_interval_time 0
_diffrn_standards_number 0
_exptl_absorpt_coefficient_mu 27.202
_exptl_absorpt_correction_T_max 1.000
_exptl_absorpt_correction_T_min 0.474137
_exptl_absorpt_correction_type multi-scan
_exptl_absorpt_process_details 'SADABS (Sheldrick, 2000)'
_exptl_crystal_colour metallic
_exptl_crystal_density_diffrn 6.766
_exptl_crystal_density_method 'not measured'
_exptl_crystal_description needle
_exptl_crystal_F_000 2868
_exptl_crystal_size_max 0.42
_exptl_crystal_size_mid 0.02
_exptl_crystal_size_min 0.02
_refine_diff_density_max 4.202
_refine_diff_density_min -2.276
_refine_diff_density_rms 0.333
_refine_ls_extinction_coef 0.000206(19)
_refine_ls_extinction_expression Fc^*^=kFc[1+0.001xFc^2^\l^3^/sin(2\q)]^-1/4^
_refine_ls_extinction_method SHELXL
_refine_ls_goodness_of_fit_ref 1.608
_refine_ls_hydrogen_treatment constr
_refine_ls_matrix_type full
_refine_ls_number_parameters 58
_refine_ls_number_reflns 1130
_refine_ls_number_restraints 0
_refine_ls_restrained_S_all 1.608
_refine_ls_R_factor_all 0.0411
_refine_ls_R_factor_gt 0.0411
_refine_ls_shift/su_max 0.000
_refine_ls_shift/su_mean 0.000
_refine_ls_structure_factor_coef Fsqd
_refine_ls_weighting_details 'calc w=1/[\s^2^(Fo^2^)+(0.0000P)^2^+85.2061P] where P=(Fo^2^+2Fc^2^)/3'
_refine_ls_weighting_scheme calc
_refine_ls_wR_factor_gt 0.0866
_refine_ls_wR_factor_ref 0.0866
_reflns_number_gt 1130
_reflns_number_total 1130
_reflns_threshold_expression >2sigma(I)
_cod_data_source_file ic049220usi20040615_061213.cif
_cod_data_source_block La9Sb16Br3
_cod_original_cell_volume 1687.5(10)
_cod_database_code 1100717

loop_
_symmetry_equiv_pos_as_xyz
'x, y, z'
'-x, -y, z+1/2'
'-y, x-y, z'
'-x+y, -x, z'
'x-y, x, z+1/2'
'y, -x+y, z+1/2'
'-x, -y, -z'
'x, y, -z-1/2'
'y, -x+y, -z'
'x-y, x, -z'
'-x+y, -x, -z-1/2'
'-y, x-y, -z-1/2'

loop_
_atom_site_label
_atom_site_type_symbol
_atom_site_fract_x
_atom_site_fract_y
_atom_site_fract_z
_atom_site_U_iso_or_equiv
_atom_site_adp_type
_atom_site_occupancy
_atom_site_symmetry_multiplicity
_atom_site_calc_flag
_atom_site_refinement_flags
_atom_site_disorder_assembly
_atom_site_disorder_group
La1 La 0.54177(6) 0.30907(6) 0.2500 0.0116(3) Uani 1 2 d S . .
La2 La 0.15177(7) 0.24644(7) 0.2500 0.0142(3) Uani 1 2 d S . .
La3 La 0.39401(7) 0.40126(7) 0.2500 0.0133(3) Uani 1 2 d S . .
Sb1 Sb 0.3333 0.6667 0.2500 0.0126(5) Uani 1 6 d S . .
Sb2 Sb 0.48461(8) 0.58790(8) 0.2500 0.0139(3) Uani 1 2 d S . .
Sb3 Sb 0.50849(8) 0.13684(8) 0.2500 0.0163(4) Uani 1 2 d S . .
Sb4 Sb 0.25005(7) 0.42872(8) 0.2500 0.0129(3) Uani 1 2 d S . .
Sb5 Sb 0.35740(8) 0.22580(8) 0.2500 0.0164(4) Uani 1 2 d S . .
Sb6 Sb 0.00952(8) 0.28500(8) 0.2500 0.0151(3) Uani 1 2 d S . .
Br Br 0.14803(12) 0.09809(12) 0.2500 0.0180(5) Uani 1 2 d S . .

loop_
_atom_site_aniso_label
_atom_site_aniso_U_11
_atom_site_aniso_U_22
_atom_site_aniso_U_33
_atom_site_aniso_U_23
_atom_site_aniso_U_13
_atom_site_aniso_U_12
La1 0.0121(6) 0.0111(6) 0.0119(6) 0.000 0.000 0.0061(5)
La2 0.0144(6) 0.0143(6) 0.0149(7) 0.000 0.000 0.0080(5)
La3 0.0131(6) 0.0129(6) 0.0143(7) 0.000 0.000 0.0068(5)
Sb1 0.0131(7) 0.0131(7) 0.0115(13) 0.000 0.000 0.0066(4)
Sb2 0.0140(7) 0.0146(7) 0.0141(8) 0.000 0.000 0.0079(6)
Sb3 0.0144(7) 0.0126(7) 0.0199(9) 0.000 0.000 0.0051(6)
Sb4 0.0122(7) 0.0128(7) 0.0135(8) 0.000 0.000 0.0061(6)
Sb5 0.0125(7) 0.0125(7) 0.0211(8) 0.000 0.000 0.0038(6)
Sb6 0.0163(7) 0.0131(7) 0.0153(8) 0.000 0.000 0.0070(6)
Br 0.0203(11) 0.0180(11) 0.0183(12) 0.000 0.000 0.0114(9)

loop_
_atom_type_symbol
_atom_type_description
_atom_type_scat_dispersion_real
_atom_type_scat_dispersion_imag
_atom_type_scat_source
Br Br -0.2901 2.4595 'International Tables Vol C Tables 4.2.6.8 and 6.1.1.4'
Sb Sb -0.5866 1.5461 'International Tables Vol C Tables 4.2.6.8 and 6.1.1.4'
La La -0.2871 2.4523 'International Tables Vol C Tables 4.2.6.8 and 6.1.1.4'

loop_
_geom_angle_atom_site_label_1
_geom_angle_atom_site_label_2
_geom_angle_atom_site_label_3
_geom_angle
_geom_angle_site_symmetry_1
_geom_angle_site_symmetry_3
_geom_angle_publ_flag
Sb1 La1 Sb1 83.17(4) 7_666 7_665 ?
Sb1 La1 Sb2 81.71(3) 7_666 7_666 ?
Sb1 La1 Sb2 136.15(5) 7_665 7_666 ?
Sb1 La1 Sb2 136.15(5) 7_666 7_665 ?
Sb1 La1 Sb2 81.71(3) 7_665 7_665 ?
Sb2 La1 Sb2 81.35(5) 7_666 7_665 ?
Sb1 La1 Sb3 83.37(3) 7_666 4_665 ?
Sb1 La1 Sb3 83.37(3) 7_665 4_665 ?
Sb2 La1 Sb3 54.15(3) 7_666 4_665 ?
Sb2 La1 Sb3 54.15(3) 7_665 4_665 ?
Sb1 La1 Sb3 83.32(3) 7_666 . ?
Sb1 La1 Sb3 83.32(3) 7_665 . ?
Sb2 La1 Sb3 134.83(3) 7_666 . ?
Sb2 La1 Sb3 134.83(3) 7_665 . ?
Sb3 La1 Sb3 162.18(5) 4_665 . ?
Sb1 La1 Sb4 137.88(4) 7_666 9 ?
Sb1 La1 Sb4 83.91(3) 7_665 9 ?
Sb2 La1 Sb4 132.17(5) 7_666 9 ?
Sb2 La1 Sb4 80.72(4) 7_665 9 ?
Sb3 La1 Sb4 134.38(3) 4_665 9 ?
Sb3 La1 Sb4 55.41(3) . 9 ?
Sb1 La1 Sb4 83.91(3) 7_666 9_556 ?
Sb1 La1 Sb4 137.88(5) 7_665 9_556 ?
Sb2 La1 Sb4 80.72(4) 7_666 9_556 ?
Sb2 La1 Sb4 132.17(5) 7_665 9_556 ?
Sb3 La1 Sb4 134.38(3) 4_665 9_556 ?
Sb3 La1 Sb4 55.41(3) . 9_556 ?
Sb4 La1 Sb4 79.38(5) 9 9_556 ?
Sb1 La1 Sb5 135.90(2) 7_666 . ?
Sb1 La1 Sb5 135.90(2) 7_665 . ?
Sb2 La1 Sb5 79.19(4) 7_666 . ?
Sb2 La1 Sb5 79.19(4) 7_665 . ?
Sb3 La1 Sb5 115.12(5) 4_665 . ?
Sb3 La1 Sb5 82.70(4) . . ?
Sb4 La1 Sb5 54.02(3) 9 . ?
Sb4 La1 Sb5 54.02(3) 9_556 . ?
Sb1 La1 La1 49.629(16) 7_666 4_665 ?
Sb1 La1 La1 49.629(15) 7_665 4_665 ?
Sb2 La1 La1 90.43(4) 7_666 4_665 ?
Sb2 La1 La1 90.43(4) 7_665 4_665 ?
Sb3 La1 La1 51.13(4) 4_665 4_665 ?
Sb3 La1 La1 111.05(4) . 4_665 ?
Sb4 La1 La1 133.53(3) 9 4_665 ?
Sb4 La1 La1 133.53(3) 9_556 4_665 ?
Sb5 La1 La1 166.25(5) . 4_665 ?
Sb1 La1 La1 49.628(15) 7_666 3_655 ?
Sb1 La1 La1 49.628(15) 7_665 3_655 ?
Sb2 La1 La1 131.34(3) 7_666 3_655 ?
Sb2 La1 La1 131.34(3) 7_665 3_655 ?
Sb3 La1 La1 111.12(4) 4_665 3_655 ?
Sb3 La1 La1 51.05(4) . 3_655 ?
Sb4 La1 La1 92.71(4) 9 3_655 ?
Sb4 La1 La1 92.71(4) 9_556 3_655 ?
Sb5 La1 La1 133.75(5) . 3_655 ?
La1 La1 La1 60.0 4_665 3_655 ?
Br La2 Br 90.93(8) 10 10_556 ?
Br La2 Br 69.75(7) 10 . ?
Br La2 Br 69.75(7) 10_556 . ?
Br La2 Sb4 127.79(5) 10 . ?
Br La2 Sb4 127.79(5) 10_556 . ?
Br La2 Sb4 148.68(6) . . ?
Br La2 Sb6 146.00(6) 10 9_556 ?
Br La2 Sb6 85.00(5) 10_556 9_556 ?
Br La2 Sb6 77.23(5) . 9_556 ?
Sb4 La2 Sb6 78.90(4) . 9_556 ?
Br La2 Sb6 85.00(5) 10 9 ?
Br La2 Sb6 146.00(6) 10_556 9 ?
Br La2 Sb6 77.23(5) . 9 ?
Sb4 La2 Sb6 78.90(4) . 9 ?
Sb6 La2 Sb6 79.98(5) 9_556 9 ?
Br La2 Sb5 129.88(6) 10 10_556 ?
Br La2 Sb5 74.29(5) 10_556 10_556 ?
Br La2 Sb5 139.30(3) . 10_556 ?
Sb4 La2 Sb5 54.42(3) . 10_556 ?
Sb6 La2 Sb5 81.33(4) 9_556 10_556 ?
Sb6 La2 Sb5 132.19(5) 9 10_556 ?
Br La2 Sb5 74.29(5) 10 10 ?
Br La2 Sb5 129.88(6) 10_556 10 ?
Br La2 Sb5 139.30(3) . 10 ?
Sb4 La2 Sb5 54.42(3) . 10 ?
Sb6 La2 Sb5 132.19(5) 9_556 10 ?
Sb6 La2 Sb5 81.33(4) 9 10 ?
Sb5 La2 Sb5 79.54(5) 10_556 10 ?
Br La2 Sb6 76.11(5) 10 . ?
Br La2 Sb6 76.11(5) 10_556 . ?
Br La2 Sb6 130.41(6) . . ?
Sb4 La2 Sb6 80.91(4) . . ?
Sb6 La2 Sb6 134.58(3) 9_556 . ?
Sb6 La2 Sb6 134.58(3) 9 . ?
Sb5 La2 Sb6 53.99(3) 10_556 . ?
Sb5 La2 Sb6 53.99(3) 10 . ?
Sb2 La3 Sb2 82.37(5) 7_666 7_665 ?
Sb2 La3 Sb6 133.91(5) 7_666 9 ?
Sb2 La3 Sb6 80.48(4) 7_665 9 ?
Sb2 La3 Sb6 80.48(4) 7_666 9_556 ?
Sb2 La3 Sb6 133.91(5) 7_665 9_556 ?
Sb6 La3 Sb6 81.42(5) 9 9_556 ?
Sb2 La3 Sb3 84.28(4) 7_666 10_556 ?
Sb2 La3 Sb3 138.80(5) 7_665 10_556 ?
Sb6 La3 Sb3 133.73(5) 9 10_556 ?
Sb6 La3 Sb3 81.22(4) 9_556 10_556 ?
Sb2 La3 Sb3 138.80(5) 7_666 10 ?
Sb2 La3 Sb3 84.28(4) 7_665 10 ?
Sb6 La3 Sb3 81.22(4) 9 10 ?
Sb6 La3 Sb3 133.73(5) 9_556 10 ?
Sb3 La3 Sb3 80.62(5) 10_556 10 ?
Sb2 La3 Sb4 137.11(3) 7_666 . ?
Sb2 La3 Sb4 137.11(3) 7_665 . ?
Sb6 La3 Sb4 79.16(4) 9 . ?
Sb6 La3 Sb4 79.16(4) 9_556 . ?
Sb3 La3 Sb4 55.57(3) 10_556 . ?
Sb3 La3 Sb4 55.57(3) 10 . ?
Sb2 La3 Sb5 79.53(4) 7_666 . ?
Sb2 La3 Sb5 79.53(4) 7_665 . ?
Sb6 La3 Sb5 55.43(3) 9 . ?
Sb6 La3 Sb5 55.43(3) 9_556 . ?
Sb3 La3 Sb5 135.51(3) 10_556 . ?
Sb3 La3 Sb5 135.51(3) 10 . ?
Sb4 La3 Sb5 117.17(5) . . ?
Sb2 La3 Sb2 87.24(4) 7_666 . ?
Sb2 La3 Sb2 87.24(4) 7_665 . ?
Sb6 La3 Sb2 133.87(3) 9 . ?
Sb6 La3 Sb2 133.87(3) 9_556 . ?
Sb3 La3 Sb2 53.26(3) 10_556 . ?
Sb3 La3 Sb2 53.26(3) 10 . ?
Sb4 La3 Sb2 80.46(4) . . ?
Sb5 La3 Sb2 162.37(5) . . ?
La1 Sb1 La1 83.17(4) 10 10_556 ?
La1 Sb1 La1 136.078(15) 10 9_566 ?
La1 Sb1 La1 80.74(3) 10_556 9_566 ?
La1 Sb1 La1 80.74(3) 10 9_565 ?
La1 Sb1 La1 136.078(14) 10_556 9_565 ?
La1 Sb1 La1 83.17(4) 9_566 9_565 ?
La1 Sb1 La1 136.077(15) 10 7_666 ?
La1 Sb1 La1 80.74(3) 10_556 7_666 ?
La1 Sb1 La1 80.75(3) 9_566 7_666 ?
La1 Sb1 La1 136.079(14) 9_565 7_666 ?
La1 Sb1 La1 80.74(3) 10 7_665 ?
La1 Sb1 La1 136.077(14) 10_556 7_665 ?
La1 Sb1 La1 136.079(14) 9_566 7_665 ?
La1 Sb1 La1 80.75(3) 9_565 7_665 ?
La1 Sb1 La1 83.17(4) 7_666 7_665 ?
Sb3 Sb2 Sb3 90.74(6) 10 10_556 ?
Sb3 Sb2 La3 151.89(6) 10 7_666 ?
Sb3 Sb2 La3 86.84(4) 10_556 7_666 ?
Sb3 Sb2 La3 86.84(4) 10 7_665 ?
Sb3 Sb2 La3 151.89(6) 10_556 7_665 ?
La3 Sb2 La3 82.37(5) 7_666 7_665 ?
Sb3 Sb2 La1 118.89(6) 10 7_666 ?
Sb3 Sb2 La1 63.60(4) 10_556 7_666 ?
La3 Sb2 La1 84.85(4) 7_666 7_666 ?
La3 Sb2 La1 140.23(6) 7_665 7_666 ?
Sb3 Sb2 La1 63.60(4) 10 7_665 ?
Sb3 Sb2 La1 118.89(6) 10_556 7_665 ?
La3 Sb2 La1 140.23(6) 7_666 7_665 ?
La3 Sb2 La1 84.85(4) 7_665 7_665 ?
La1 Sb2 La1 81.35(5) 7_666 7_665 ?
Sb3 Sb2 La3 61.82(4) 10 . ?
Sb3 Sb2 La3 61.82(4) 10_556 . ?
La3 Sb2 La3 92.76(4) 7_666 . ?
La3 Sb2 La3 92.76(4) 7_665 . ?
La1 Sb2 La3 125.42(4) 7_666 . ?
La1 Sb2 La3 125.42(4) 7_665 . ?
Sb2 Sb3 Sb2 90.74(6) 9_556 9 ?
Sb2 Sb3 Sb4 177.21(6) 9_556 9 ?
Sb2 Sb3 Sb4 91.02(4) 9 9 ?
Sb2 Sb3 Sb4 91.02(4) 9_556 9_556 ?
Sb2 Sb3 Sb4 177.21(6) 9 9_556 ?
Sb4 Sb3 Sb4 87.14(6) 9 9_556 ?
Sb2 Sb3 La3 119.80(6) 9_556 9 ?
Sb2 Sb3 La3 64.92(4) 9 9 ?
Sb4 Sb3 La3 62.95(4) 9 9 ?
Sb4 Sb3 La3 115.91(6) 9_556 9 ?
Sb2 Sb3 La3 64.92(4) 9_556 9_556 ?
Sb2 Sb3 La3 119.80(6) 9 9_556 ?
Sb4 Sb3 La3 115.91(6) 9 9_556 ?
Sb4 Sb3 La3 62.95(4) 9_556 9_556 ?
La3 Sb3 La3 80.62(5) 9 9_556 ?
Sb2 Sb3 La1 62.25(4) 9_556 3_655 ?
Sb2 Sb3 La1 62.25(4) 9 3_655 ?
Sb4 Sb3 La1 116.83(4) 9 3_655 ?
Sb4 Sb3 La1 116.83(4) 9_556 3_655 ?
La3 Sb3 La1 127.17(4) 9 3_655 ?
La3 Sb3 La1 127.17(4) 9_556 3_655 ?
Sb2 Sb3 La1 114.58(4) 9_556 . ?
Sb2 Sb3 La1 114.58(4) 9 . ?
Sb4 Sb3 La1 62.69(4) 9 . ?
Sb4 Sb3 La1 62.69(4) 9_556 . ?
La3 Sb3 La1 125.61(4) 9 . ?
La3 Sb3 La1 125.61(4) 9_556 . ?
La1 Sb3 La1 77.82(5) 3_655 . ?
Sb5 Sb4 Sb5 89.16(6) 10 10_556 ?
Sb5 Sb4 Sb3 177.30(6) 10 10_556 ?
Sb5 Sb4 Sb3 91.79(4) 10_556 10_556 ?
Sb5 Sb4 Sb3 91.79(4) 10 10 ?
Sb5 Sb4 Sb3 177.30(6) 10_556 10 ?
Sb3 Sb4 Sb3 87.14(6) 10_556 10 ?
Sb5 Sb4 La2 63.18(4) 10 . ?
Sb5 Sb4 La2 63.18(4) 10_556 . ?
Sb3 Sb4 La2 119.49(4) 10_556 . ?
Sb3 Sb4 La2 119.49(4) 10 . ?
Sb5 Sb4 La1 116.44(5) 10 10_556 ?
Sb5 Sb4 La1 63.18(4) 10_556 10_556 ?
Sb3 Sb4 La1 61.89(4) 10_556 10_556 ?
Sb3 Sb4 La1 114.16(5) 10 10_556 ?
La2 Sb4 La1 126.35(4) . 10_556 ?
Sb5 Sb4 La1 63.18(4) 10 10 ?
Sb5 Sb4 La1 116.44(5) 10_556 10 ?
Sb3 Sb4 La1 114.16(5) 10_556 10 ?
Sb3 Sb4 La1 61.89(4) 10 10 ?
La2 Sb4 La1 126.35(4) . 10 ?
La1 Sb4 La1 79.38(5) 10_556 10 ?
Sb5 Sb4 La3 120.07(4) 10 . ?
Sb5 Sb4 La3 120.07(4) 10_556 . ?
Sb3 Sb4 La3 61.49(4) 10_556 . ?
Sb3 Sb4 La3 61.49(4) 10 . ?
La2 Sb4 La3 84.01(4) . . ?
La1 Sb4 La3 123.36(4) 10_556 . ?
La1 Sb4 La3 123.36(4) 10 . ?
Sb4 Sb5 Sb4 89.16(6) 9_556 9 ?
Sb4 Sb5 Sb6 179.07(5) 9_556 9 ?
Sb4 Sb5 Sb6 91.67(4) 9 9 ?
Sb4 Sb5 Sb6 91.67(4) 9_556 9_556 ?
Sb4 Sb5 Sb6 179.07(5) 9 9_556 ?
Sb6 Sb5 Sb6 87.50(6) 9 9_556 ?
Sb4 Sb5 La2 115.77(6) 9_556 9 ?
Sb4 Sb5 La2 62.40(4) 9 9 ?
Sb6 Sb5 La2 65.02(4) 9 9 ?
Sb6 Sb5 La2 117.55(6) 9_556 9 ?
Sb4 Sb5 La2 62.40(4) 9_556 9_556 ?
Sb4 Sb5 La2 115.77(6) 9 9_556 ?
Sb6 Sb5 La2 117.55(6) 9 9_556 ?
Sb6 Sb5 La2 65.02(4) 9_556 9_556 ?
La2 Sb5 La2 79.54(5) 9 9_556 ?
Sb4 Sb5 La1 62.80(4) 9_556 . ?
Sb4 Sb5 La1 62.80(4) 9 . ?
Sb6 Sb5 La1 117.25(4) 9 . ?
Sb6 Sb5 La1 117.25(4) 9_556 . ?
La2 Sb5 La1 125.20(4) 9 . ?
La2 Sb5 La1 125.20(4) 9_556 . ?
Sb4 Sb5 La3 118.39(4) 9_556 . ?
Sb4 Sb5 La3 118.39(4) 9 . ?
Sb6 Sb5 La3 60.82(4) 9 . ?
Sb6 Sb5 La3 60.82(4) 9_556 . ?
La2 Sb5 La3 125.83(4) 9 . ?
La2 Sb5 La3 125.83(4) 9_556 . ?
La1 Sb5 La3 81.79(4) . . ?
Sb5 Sb6 Sb5 87.50(6) 10_556 10 ?
Sb5 Sb6 La3 63.75(4) 10_556 10_556 ?
Sb5 Sb6 La3 117.37(6) 10 10_556 ?
Sb5 Sb6 La3 117.37(6) 10_556 10 ?
Sb5 Sb6 La3 63.75(4) 10 10 ?
La3 Sb6 La3 81.42(5) 10_556 10 ?
Sb5 Sb6 La2 153.27(6) 10_556 10 ?
Sb5 Sb6 La2 90.25(4) 10 10 ?
La3 Sb6 La2 138.72(6) 10_556 10 ?
La3 Sb6 La2 85.02(4) 10 10 ?
Sb5 Sb6 La2 90.25(4) 10_556 10_556 ?
Sb5 Sb6 La2 153.27(6) 10 10_556 ?
La3 Sb6 La2 85.02(4) 10_556 10_556 ?
La3 Sb6 La2 138.72(6) 10 10_556 ?
La2 Sb6 La2 79.98(5) 10 10_556 ?
Sb5 Sb6 La2 60.98(4) 10_556 . ?
Sb5 Sb6 La2 60.98(4) 10 . ?
La3 Sb6 La2 124.73(4) 10_556 . ?
La3 Sb6 La2 124.73(4) 10 . ?
La2 Sb6 La2 94.87(5) 10 . ?
La2 Sb6 La2 94.87(5) 10_556 . ?
La2 Br La2 90.92(8) 9_556 9 ?
La2 Br La2 110.81(6) 9_556 . ?
La2 Br La2 110.81(6) 9 . ?

loop_
_geom_bond_atom_site_label_1
_geom_bond_atom_site_label_2
_geom_bond_distance
_geom_bond_site_symmetry_2
_geom_bond_publ_flag
La1 Sb1 3.2561(12) 7_666 ?
La1 Sb1 3.2561(12) 7_665 ?
La1 Sb2 3.3159(16) 7_666 ?
La1 Sb2 3.3159(16) 7_665 ?
La1 Sb3 3.356(2) 4_665 ?
La1 Sb3 3.360(2) . ?
La1 Sb4 3.3842(16) 9 ?
La1 Sb4 3.3842(16) 9_556 ?
La1 Sb5 3.395(2) . ?
La1 La1 4.218(2) 4_665 ?
La1 La1 4.218(2) 3_655 ?
La2 Br 3.032(2) 10 ?
La2 Br 3.032(2) 10_556 ?
La2 Br 3.111(3) . ?
La2 Sb4 3.355(2) . ?
La2 Sb6 3.3629(16) 9_556 ?
La2 Sb6 3.3629(16) 9 ?
La2 Sb5 3.3785(16) 10_556 ?
La2 Sb5 3.3785(16) 10 ?
La2 Sb6 3.502(2) . ?
La3 Sb2 3.2822(16) 7_666 ?
La3 Sb2 3.2822(16) 7_665 ?
La3 Sb6 3.3136(16) 9 ?
La3 Sb6 3.3136(16) 9_556 ?
La3 Sb3 3.3407(16) 10_556 ?
La3 Sb3 3.3407(16) 10 ?
La3 Sb4 3.386(2) . ?
La3 Sb5 3.404(2) . ?
La3 Sb2 3.432(2) . ?
Sb1 La1 3.2561(12) 10 ?
Sb1 La1 3.2561(12) 10_556 ?
Sb1 La1 3.2561(12) 9_566 ?
Sb1 La1 3.2561(12) 9_565 ?
Sb1 La1 3.2561(12) 7_666 ?
Sb1 La1 3.2561(12) 7_665 ?
Sb2 Sb3 3.0369(16) 10 ?
Sb2 Sb3 3.0369(16) 10_556 ?
Sb2 La3 3.2823(16) 7_666 ?
Sb2 La3 3.2823(16) 7_665 ?
Sb2 La1 3.3158(16) 7_666 ?
Sb2 La1 3.3158(16) 7_665 ?
Sb3 Sb2 3.0369(16) 9_556 ?
Sb3 Sb2 3.0369(16) 9 ?
Sb3 Sb4 3.1356(16) 9 ?
Sb3 Sb4 3.1356(16) 9_556 ?
Sb3 La3 3.3407(16) 9 ?
Sb3 La3 3.3407(16) 9_556 ?
Sb3 La1 3.356(2) 3_655 ?
Sb4 Sb5 3.0791(16) 10 ?
Sb4 Sb5 3.0791(16) 10_556 ?
Sb4 Sb3 3.1356(17) 10_556 ?
Sb4 Sb3 3.1356(16) 10 ?
Sb4 La1 3.3842(16) 10_556 ?
Sb4 La1 3.3842(16) 10 ?
Sb5 Sb4 3.0791(16) 9_556 ?
Sb5 Sb4 3.0791(16) 9 ?
Sb5 Sb6 3.1253(17) 9 ?
Sb5 Sb6 3.1253(17) 9_556 ?
Sb5 La2 3.3785(16) 9 ?
Sb5 La2 3.3785(16) 9_556 ?
Sb6 Sb5 3.1254(17) 10_556 ?
Sb6 Sb5 3.1254(17) 10 ?
Sb6 La3 3.3135(16) 10_556 ?
Sb6 La3 3.3135(16) 10 ?
Sb6 La2 3.3628(16) 10 ?
Sb6 La2 3.3628(16) 10_556 ?
Br La2 3.032(2) 9_556 ?
Br La2 3.032(2) 9 ?
